data_7206047
loop_
_publ_author_name
'Zhu, Lingyan'
'Agarwal, Arun'
'Lai, Jinfeng'
'Al-Kaysi, Rabih O.'
'Tham, Fook S.'
'Ghaddar, Tarek'
'Mueller, Leonard'
'Bardeen, Christopher J.'

_publ_section_title
;
 Solid-state photochemical and photomechanical properties of molecular
 crystal nanorods composed of anthracene ester derivatives
;
_journal_issue 17
_journal_name_full 'Journal of Materials Chemistry'
_journal_page_first 6258
_journal_paper_doi 10.1039/c1jm10228a
_journal_volume 21
_journal_year 2011
_chemical_formula_sum 'C25 H24 O2'
_chemical_formula_weight 356.44
_chemical_name_systematic
;
?
;
_space_group_IT_number 14
_symmetry_cell_setting monoclinic
_symmetry_space_group_name_Hall '-P 2yn'
_symmetry_space_group_name_H-M 'P 1 21/n 1'
_atom_sites_solution_hydrogens geom
_atom_sites_solution_primary direct
_atom_sites_solution_secondary difmap
_audit_creation_method SHELXL-97
_cell_angle_alpha 90.00
_cell_angle_beta 113.1194(5)
_cell_angle_gamma 90.00
_cell_formula_units_Z 4
_cell_length_a 17.3689(7)
_cell_length_b 6.3517(2)
_cell_length_c 17.6297(7)
_cell_measurement_reflns_used 9986
_cell_measurement_temperature 100(2)
_cell_measurement_theta_max 31.22
_cell_measurement_theta_min 2.51
_cell_volume 1788.74(12)
_computing_cell_refinement 'Bruker SAINT'
_computing_data_collection 'Bruker APEX2'
_computing_data_reduction 'Bruker SAINT'
_computing_molecular_graphics 'Bruker SHELXTL'
_computing_publication_material 'Bruker SHELXTL'
_computing_structure_refinement 'SHELXL-97 (Sheldrick, 2008)'
_computing_structure_solution 'SHELXS-97 (Sheldrick, 2008)'
_diffrn_ambient_temperature 100(2)
_diffrn_measured_fraction_theta_full 0.999
_diffrn_measured_fraction_theta_max 0.999
_diffrn_measurement_device_type 'Bruker APEX-II CCD'
_diffrn_measurement_method '\f and \w scans'
_diffrn_radiation_monochromator graphite
_diffrn_radiation_source 'Normal-focus sealed tube'
_diffrn_radiation_type MoK\a
_diffrn_radiation_wavelength 0.71073
_diffrn_reflns_av_R_equivalents 0.0209
_diffrn_reflns_av_sigmaI/netI 0.0150
_diffrn_reflns_limit_h_max 23
_diffrn_reflns_limit_h_min -23
_diffrn_reflns_limit_k_max 8
_diffrn_reflns_limit_k_min -8
_diffrn_reflns_limit_l_max 24
_diffrn_reflns_limit_l_min -24
_diffrn_reflns_number 24919
_diffrn_reflns_theta_full 29.13
_diffrn_reflns_theta_max 29.13
_diffrn_reflns_theta_min 2.11
_exptl_absorpt_coefficient_mu 0.082
_exptl_absorpt_correction_T_max 0.9790
_exptl_absorpt_correction_T_min 0.9562
_exptl_absorpt_correction_type multi-scan
_exptl_absorpt_process_details 'Bruker SADABS'
_exptl_crystal_colour colourless
_exptl_crystal_density_diffrn 1.324
_exptl_crystal_density_meas ?
_exptl_crystal_density_method 'not measured'
_exptl_crystal_description 'needle frag'
_exptl_crystal_F_000 760
_exptl_crystal_size_max 0.55
_exptl_crystal_size_mid 0.43
_exptl_crystal_size_min 0.26
_refine_diff_density_max 0.423
_refine_diff_density_min -0.262
_refine_diff_density_rms 0.055
_refine_ls_extinction_method none
_refine_ls_goodness_of_fit_ref 1.046
_refine_ls_hydrogen_treatment constr
_refine_ls_matrix_type full
_refine_ls_number_parameters 244
_refine_ls_number_reflns 4822
_refine_ls_number_restraints 0
_refine_ls_restrained_S_all 1.046
_refine_ls_R_factor_all 0.0430
_refine_ls_R_factor_gt 0.0394
_refine_ls_shift/su_max 0.000
_refine_ls_shift/su_mean 0.000
_refine_ls_structure_factor_coef Fsqd
_refine_ls_weighting_details 'calc w=1/[\s^2^(Fo^2^)+(0.0610P)^2^+0.6599P] where P=(Fo^2^+2Fc^2^)/3'
_refine_ls_weighting_scheme calc
_refine_ls_wR_factor_gt 0.1072
_refine_ls_wR_factor_ref 0.1109
_reflns_number_gt 4364
_reflns_number_total 4822
_reflns_threshold_expression >2sigma(I)
_cod_data_source_file c1jm10228a.txt
_cod_data_source_block cb19_0m
_cod_depositor_comments
;
The following automatic conversions were performed:
'_symmetry_cell_setting' value 'Monoclinic' changed to 'monoclinic'
according to '/home/saulius/struct/CIF-dictionaries/cif_core.dic'
dictionary named 'cif_core.dic' version 2.4.1 from 2010-06-29.

Automatic conversion script
Id: cif_fix_enum 1555 2011-01-17 13:19:09Z saulius 

The following automatic conversions were performed:

'_exptl_crystal_density_meas' value 'not measured' was changed to '?'
- the value is perceived as not measured.

Automatic conversion script
Id: cif_fix_values 3008 2015-01-20 13:52:24Z robertas 
;
_cod_original_sg_symbol_H-M P2(1)/n
_cod_database_code 7206047

loop_
_symmetry_equiv_pos_as_xyz
'x, y, z'
'-x+1/2, y+1/2, -z+1/2'
'-x, -y, -z'
'x-1/2, -y-1/2, z-1/2'

loop_
_atom_site_label
_atom_site_type_symbol
_atom_site_fract_x
_atom_site_fract_y
_atom_site_fract_z
_atom_site_U_iso_or_equiv
_atom_site_adp_type
_atom_site_occupancy
_atom_site_symmetry_multiplicity
_atom_site_calc_flag
_atom_site_refinement_flags
_atom_site_disorder_assembly
_atom_site_disorder_group
C1 C 0.51076(6) 0.56859(15) 0.24423(6) 0.01556(18) Uani 1 1 d . . .
H1 H 0.5034 0.5829 0.1882 0.019 Uiso 1 1 calc R . .
C2 C 0.55409(6) 0.40071(16) 0.28861(6) 0.01710(19) Uani 1 1 d . . .
H2 H 0.5749 0.2971 0.2627 0.021 Uiso 1 1 calc R . .
C3 C 0.56850(6) 0.37905(16) 0.37343(6) 0.01744(19) Uani 1 1 d . . .
H3 H 0.5994 0.2623 0.4040 0.021 Uiso 1 1 calc R . .
C4 C 0.53800(6) 0.52561(15) 0.41077(6) 0.01615(18) Uani 1 1 d . . .
H4 H 0.5491 0.5116 0.4678 0.019 Uiso 1 1 calc R . .
C4A C 0.48965(5) 0.69990(15) 0.36576(5) 0.01354(17) Uani 1 1 d . . .
C5 C 0.36830(6) 1.15934(16) 0.39486(6) 0.01621(18) Uani 1 1 d . . .
H5 H 0.3739 1.1377 0.4501 0.019 Uiso 1 1 calc R . .
C6 C 0.32427(6) 1.32788(16) 0.35201(6) 0.01834(19) Uani 1 1 d . . .
H6 H 0.2995 1.4229 0.3775 0.022 Uiso 1 1 calc R . .
C7 C 0.31512(6) 1.36264(16) 0.26910(6) 0.01777(19) Uani 1 1 d . . .
H7 H 0.2852 1.4823 0.2400 0.021 Uiso 1 1 calc R . .
C8 C 0.34897(6) 1.22581(15) 0.23115(6) 0.01579(18) Uani 1 1 d . . .
H8 H 0.3416 1.2504 0.1756 0.019 Uiso 1 1 calc R . .
C8A C 0.39541(5) 1.04572(14) 0.27372(5) 0.01299(17) Uani 1 1 d . . .
C9 C 0.42956(5) 0.89713(15) 0.23646(5) 0.01282(17) Uani 1 1 d . . .
C9A C 0.47603(5) 0.72388(14) 0.28042(5) 0.01307(17) Uani 1 1 d . . .
C10 C 0.45351(6) 0.84381(15) 0.40189(5) 0.01460(18) Uani 1 1 d . . .
H10 H 0.4613 0.8252 0.4579 0.018 Uiso 1 1 calc R . .
C10A C 0.40635(5) 1.01395(15) 0.35798(5) 0.01355(17) Uani 1 1 d . . .
C11 C 0.41429(6) 0.92324(15) 0.14706(5) 0.01373(17) Uani 1 1 d . . .
O1 O 0.44137(5) 1.06615(12) 0.11955(4) 0.01997(16) Uani 1 1 d . . .
O2 O 0.36560(4) 0.76621(11) 0.10317(4) 0.01345(14) Uani 1 1 d . . .
C12 C 0.34442(5) 0.74292(14) 0.01420(5) 0.01132(17) Uani 1 1 d . . .
C13 C 0.42262(5) 0.72037(14) -0.00477(5) 0.01270(17) Uani 1 1 d . . .
H13A H 0.4581 0.6043 0.0283 0.015 Uiso 1 1 calc R . .
H13B H 0.4557 0.8521 0.0096 0.015 Uiso 1 1 calc R . .
C14 C 0.39522(6) 0.67330(14) -0.09739(5) 0.01335(17) Uani 1 1 d . . .
H14 H 0.4458 0.6592 -0.1108 0.016 Uiso 1 1 calc R . .
C15 C 0.34485(6) 0.46824(14) -0.11917(6) 0.01453(18) Uani 1 1 d . . .
H15A H 0.3798 0.3502 -0.0872 0.017 Uiso 1 1 calc R . .
H15B H 0.3277 0.4373 -0.1786 0.017 Uiso 1 1 calc R . .
C16 C 0.26688(6) 0.49086(14) -0.09888(5) 0.01438(18) Uani 1 1 d . . .
H16 H 0.2340 0.3570 -0.1127 0.017 Uiso 1 1 calc R . .
C17 C 0.21216(6) 0.67296(15) -0.14863(6) 0.01679(19) Uani 1 1 d . . .
H17A H 0.1934 0.6439 -0.2084 0.020 Uiso 1 1 calc R . .
H17B H 0.1620 0.6870 -0.1355 0.020 Uiso 1 1 calc R . .
C18 C 0.26282(6) 0.87757(15) -0.12713(6) 0.01531(18) Uani 1 1 d . . .
H18 H 0.2274 0.9960 -0.1601 0.018 Uiso 1 1 calc R . .
C19 C 0.29020(6) 0.92488(14) -0.03462(5) 0.01413(17) Uani 1 1 d . . .
H19A H 0.3224 1.0580 -0.0205 0.017 Uiso 1 1 calc R . .
H19B H 0.2404 0.9404 -0.0209 0.017 Uiso 1 1 calc R . .
C20 C 0.29479(6) 0.53739(14) -0.00648(5) 0.01384(17) Uani 1 1 d . . .
H20A H 0.2451 0.5496 0.0077 0.017 Uiso 1 1 calc R . .
H20B H 0.3301 0.4206 0.0262 0.017 Uiso 1 1 calc R . .
C21 C 0.34058(6) 0.85449(15) -0.14756(5) 0.01535(18) Uani 1 1 d . . .
H21A H 0.3232 0.8260 -0.2072 0.018 Uiso 1 1 calc R . .
H21B H 0.3731 0.9872 -0.1344 0.018 Uiso 1 1 calc R . .

loop_
_atom_site_aniso_label
_atom_site_aniso_U_11
_atom_site_aniso_U_22
_atom_site_aniso_U_33
_atom_site_aniso_U_23
_atom_site_aniso_U_13
_atom_site_aniso_U_12
C1 0.0146(4) 0.0187(4) 0.0142(4) -0.0034(3) 0.0065(3) -0.0007(3)
C2 0.0146(4) 0.0178(4) 0.0202(4) -0.0038(3) 0.0081(3) -0.0001(3)
C3 0.0156(4) 0.0162(4) 0.0206(4) 0.0015(3) 0.0072(3) 0.0009(3)
C4 0.0158(4) 0.0180(4) 0.0148(4) 0.0014(3) 0.0062(3) -0.0005(3)
C4A 0.0128(4) 0.0153(4) 0.0127(4) -0.0009(3) 0.0052(3) -0.0016(3)
C5 0.0158(4) 0.0201(4) 0.0143(4) -0.0039(3) 0.0076(3) -0.0014(3)
C6 0.0168(4) 0.0193(4) 0.0205(4) -0.0047(4) 0.0091(4) 0.0005(3)
C7 0.0158(4) 0.0163(4) 0.0205(4) 0.0001(3) 0.0063(4) 0.0011(3)
C8 0.0152(4) 0.0170(4) 0.0148(4) 0.0001(3) 0.0055(3) -0.0010(3)
C8A 0.0121(4) 0.0144(4) 0.0127(4) -0.0020(3) 0.0050(3) -0.0021(3)
C9 0.0126(4) 0.0154(4) 0.0107(4) -0.0022(3) 0.0048(3) -0.0023(3)
C9A 0.0120(4) 0.0149(4) 0.0125(4) -0.0025(3) 0.0050(3) -0.0025(3)
C10 0.0155(4) 0.0171(4) 0.0119(4) -0.0013(3) 0.0062(3) -0.0017(3)
C10A 0.0128(4) 0.0153(4) 0.0133(4) -0.0030(3) 0.0059(3) -0.0024(3)
C11 0.0134(4) 0.0156(4) 0.0122(4) -0.0021(3) 0.0052(3) -0.0002(3)
O1 0.0263(4) 0.0194(3) 0.0161(3) -0.0029(3) 0.0103(3) -0.0078(3)
O2 0.0156(3) 0.0153(3) 0.0094(3) -0.0018(2) 0.0048(2) -0.0028(2)
C12 0.0130(4) 0.0125(4) 0.0083(3) -0.0015(3) 0.0039(3) -0.0005(3)
C13 0.0119(4) 0.0143(4) 0.0116(4) -0.0004(3) 0.0043(3) 0.0003(3)
C14 0.0151(4) 0.0138(4) 0.0122(4) -0.0006(3) 0.0065(3) 0.0010(3)
C15 0.0177(4) 0.0125(4) 0.0131(4) -0.0019(3) 0.0057(3) 0.0019(3)
C16 0.0156(4) 0.0128(4) 0.0138(4) -0.0028(3) 0.0048(3) -0.0015(3)
C17 0.0146(4) 0.0188(4) 0.0136(4) -0.0030(3) 0.0019(3) 0.0017(3)
C18 0.0172(4) 0.0142(4) 0.0119(4) 0.0001(3) 0.0029(3) 0.0047(3)
C19 0.0157(4) 0.0131(4) 0.0128(4) -0.0014(3) 0.0046(3) 0.0031(3)
C20 0.0154(4) 0.0134(4) 0.0131(4) -0.0016(3) 0.0059(3) -0.0024(3)
C21 0.0218(4) 0.0132(4) 0.0117(4) 0.0012(3) 0.0072(3) 0.0017(3)

loop_
_atom_type_symbol
_atom_type_description
_atom_type_scat_dispersion_real
_atom_type_scat_dispersion_imag
_atom_type_scat_source
C C 0.0033 0.0016 'International Tables Vol C Tables 4.2.6.8 and 6.1.1.4'
H H 0.0000 0.0000 'International Tables Vol C Tables 4.2.6.8 and 6.1.1.4'
O O 0.0106 0.0060 'International Tables Vol C Tables 4.2.6.8 and 6.1.1.4'

loop_
_geom_angle_atom_site_label_1
_geom_angle_atom_site_label_2
_geom_angle_atom_site_label_3
_geom_angle
_geom_angle_site_symmetry_1
_geom_angle_site_symmetry_3
_geom_angle_publ_flag
C2 C1 C9A 121.24(8) . . ?
C2 C1 H1 119.4 . . ?
C9A C1 H1 119.4 . . ?
C1 C2 C3 120.61(9) . . ?
C1 C2 H2 119.7 . . ?
C3 C2 H2 119.7 . . ?
C4 C3 C2 120.05(9) . . ?
C4 C3 H3 120.0 . . ?
C2 C3 H3 120.0 . . ?
C3 C4 C4A 121.14(8) . . ?
C3 C4 H4 119.4 . . ?
C4A C4 H4 119.4 . . ?
C10 C4A C4 121.73(8) . . ?
C10 C4A C9A 119.33(8) . . ?
C4 C4A C9A 118.92(8) . . ?
C6 C5 C10A 120.99(8) . . ?
C6 C5 H5 119.5 . . ?
C10A C5 H5 119.5 . . ?
C5 C6 C7 120.27(9) . . ?
C5 C6 H6 119.9 . . ?
C7 C6 H6 119.9 . . ?
C8 C7 C6 120.61(9) . . ?
C8 C7 H7 119.7 . . ?
C6 C7 H7 119.7 . . ?
C7 C8 C8A 121.02(9) . . ?
C7 C8 H8 119.5 . . ?
C8A C8 H8 119.5 . . ?
C9 C8A C8 123.05(8) . . ?
C9 C8A C10A 118.68(8) . . ?
C8 C8A C10A 118.26(8) . . ?
C9A C9 C8A 121.61(8) . . ?
C9A C9 C11 119.50(8) . . ?
C8A C9 C11 118.88(8) . . ?
C9 C9A C1 123.08(8) . . ?
C9 C9A C4A 118.94(8) . . ?
C1 C9A C4A 117.98(8) . . ?
C10A C10 C4A 121.73(8) . . ?
C10A C10 H10 119.1 . . ?
C4A C10 H10 119.1 . . ?
C10 C10A C5 121.57(8) . . ?
C10 C10A C8A 119.61(8) . . ?
C5 C10A C8A 118.82(8) . . ?
O1 C11 O2 125.76(8) . . ?
O1 C11 C9 124.63(8) . . ?
O2 C11 C9 109.60(7) . . ?
C11 O2 C12 121.84(7) . . ?
O2 C12 C19 111.46(7) . . ?
O2 C12 C20 102.82(7) . . ?
C19 C12 C20 110.33(7) . . ?
O2 C12 C13 111.78(7) . . ?
C19 C12 C13 110.64(7) . . ?
C20 C12 C13 109.55(7) . . ?
C12 C13 C14 108.61(7) . . ?
C12 C13 H13A 110.0 . . ?
C14 C13 H13A 110.0 . . ?
C12 C13 H13B 110.0 . . ?
C14 C13 H13B 110.0 . . ?
H13A C13 H13B 108.3 . . ?
C15 C14 C21 109.30(7) . . ?
C15 C14 C13 109.83(7) . . ?
C21 C14 C13 109.25(7) . . ?
C15 C14 H14 109.5 . . ?
C21 C14 H14 109.5 . . ?
C13 C14 H14 109.5 . . ?
C14 C15 C16 109.33(7) . . ?
C14 C15 H15A 109.8 . . ?
C16 C15 H15A 109.8 . . ?
C14 C15 H15B 109.8 . . ?
C16 C15 H15B 109.8 . . ?
H15A C15 H15B 108.3 . . ?
C17 C16 C20 109.15(7) . . ?
C17 C16 C15 109.99(7) . . ?
C20 C16 C15 108.97(7) . . ?
C17 C16 H16 109.6 . . ?
C20 C16 H16 109.6 . . ?
C15 C16 H16 109.6 . . ?
C18 C17 C16 109.35(7) . . ?
C18 C17 H17A 109.8 . . ?
C16 C17 H17A 109.8 . . ?
C18 C17 H17B 109.8 . . ?
C16 C17 H17B 109.8 . . ?
H17A C17 H17B 108.3 . . ?
C17 C18 C21 109.50(7) . . ?
C17 C18 C19 109.67(8) . . ?
C21 C18 C19 109.45(7) . . ?
C17 C18 H18 109.4 . . ?
C21 C18 H18 109.4 . . ?
C19 C18 H18 109.4 . . ?
C12 C19 C18 108.39(7) . . ?
C12 C19 H19A 110.0 . . ?
C18 C19 H19A 110.0 . . ?
C12 C19 H19B 110.0 . . ?
C18 C19 H19B 110.0 . . ?
H19A C19 H19B 108.4 . . ?
C12 C20 C16 109.34(7) . . ?
C12 C20 H20A 109.8 . . ?
C16 C20 H20A 109.8 . . ?
C12 C20 H20B 109.8 . . ?
C16 C20 H20B 109.8 . . ?
H20A C20 H20B 108.3 . . ?
C14 C21 C18 109.81(7) . . ?
C14 C21 H21A 109.7 . . ?
C18 C21 H21A 109.7 . . ?
C14 C21 H21B 109.7 . . ?
C18 C21 H21B 109.7 . . ?
H21A C21 H21B 108.2 . . ?

loop_
_geom_bond_atom_site_label_1
_geom_bond_atom_site_label_2
_geom_bond_distance
_geom_bond_site_symmetry_2
_geom_bond_publ_flag
C1 C2 1.3613(13) . ?
C1 C9A 1.4304(12) . ?
C1 H1 0.9500 . ?
C2 C3 1.4226(13) . ?
C2 H2 0.9500 . ?
C3 C4 1.3618(13) . ?
C3 H3 0.9500 . ?
C4 C4A 1.4273(13) . ?
C4 H4 0.9500 . ?
C4A C10 1.3962(12) . ?
C4A C9A 1.4363(12) . ?
C5 C6 1.3594(14) . ?
C5 C10A 1.4317(12) . ?
C5 H5 0.9500 . ?
C6 C7 1.4242(14) . ?
C6 H6 0.9500 . ?
C7 C8 1.3629(13) . ?
C7 H7 0.9500 . ?
C8 C8A 1.4307(13) . ?
C8 H8 0.9500 . ?
C8A C9 1.4072(12) . ?
C8A C10A 1.4358(12) . ?
C9 C9A 1.4042(12) . ?
C9 C11 1.5012(12) . ?
C10 C10A 1.3929(13) . ?
C10 H10 0.9500 . ?
C11 O1 1.2081(12) . ?
C11 O2 1.3397(11) . ?
O2 C12 1.4711(10) . ?
C12 C19 1.5254(12) . ?
C12 C20 1.5276(12) . ?
C12 C13 1.5277(12) . ?
C13 C14 1.5401(12) . ?
C13 H13A 0.9900 . ?
C13 H13B 0.9900 . ?
C14 C15 1.5316(13) . ?
C14 C21 1.5324(12) . ?
C14 H14 1.0000 . ?
C15 C16 1.5370(13) . ?
C15 H15A 0.9900 . ?
C15 H15B 0.9900 . ?
C16 C17 1.5349(13) . ?
C16 C20 1.5349(12) . ?
C16 H16 1.0000 . ?
C17 C18 1.5314(13) . ?
C17 H17A 0.9900 . ?
C17 H17B 0.9900 . ?
C18 C21 1.5353(13) . ?
C18 C19 1.5387(12) . ?
C18 H18 1.0000 . ?
C19 H19A 0.9900 . ?
C19 H19B 0.9900 . ?
C20 H20A 0.9900 . ?
C20 H20B 0.9900 . ?
C21 H21A 0.9900 . ?
C21 H21B 0.9900 . ?

loop_
_geom_torsion_atom_site_label_1
_geom_torsion_atom_site_label_2
_geom_torsion_atom_site_label_3
_geom_torsion_atom_site_label_4
_geom_torsion
_geom_torsion_site_symmetry_1
_geom_torsion_site_symmetry_2
_geom_torsion_site_symmetry_3
_geom_torsion_site_symmetry_4
_geom_torsion_publ_flag
C9A C1 C2 C3 -2.17(14) . . . . ?
C1 C2 C3 C4 0.79(14) . . . . ?
C2 C3 C4 C4A 1.51(14) . . . . ?
C3 C4 C4A C10 175.84(9) . . . . ?
C3 C4 C4A C9A -2.39(14) . . . . ?
C10A C5 C6 C7 0.08(14) . . . . ?
C5 C6 C7 C8 1.20(15) . . . . ?
C6 C7 C8 C8A -0.85(14) . . . . ?
C7 C8 C8A C9 178.23(9) . . . . ?
C7 C8 C8A C10A -0.72(13) . . . . ?
C8 C8A C9 C9A 178.93(8) . . . . ?
C10A C8A C9 C9A -2.12(13) . . . . ?
C8 C8A C9 C11 -2.26(13) . . . . ?
C10A C8A C9 C11 176.69(8) . . . . ?
C8A C9 C9A C1 179.23(8) . . . . ?
C11 C9 C9A C1 0.43(13) . . . . ?
C8A C9 C9A C4A -0.74(13) . . . . ?
C11 C9 C9A C4A -179.53(8) . . . . ?
C2 C1 C9A C9 -178.73(9) . . . . ?
C2 C1 C9A C4A 1.23(13) . . . . ?
C10 C4A C9A C9 2.71(13) . . . . ?
C4 C4A C9A C9 -179.02(8) . . . . ?
C10 C4A C9A C1 -177.25(8) . . . . ?
C4 C4A C9A C1 1.02(13) . . . . ?
C4 C4A C10 C10A 179.97(8) . . . . ?
C9A C4A C10 C10A -1.81(13) . . . . ?
C4A C10 C10A C5 179.01(8) . . . . ?
C4A C10 C10A C8A -1.08(13) . . . . ?
C6 C5 C10A C10 178.26(9) . . . . ?
C6 C5 C10A C8A -1.64(14) . . . . ?
C9 C8A C10A C10 3.03(13) . . . . ?
C8 C8A C10A C10 -177.96(8) . . . . ?
C9 C8A C10A C5 -177.06(8) . . . . ?
C8 C8A C10A C5 1.94(12) . . . . ?
C9A C9 C11 O1 -114.82(11) . . . . ?
C8A C9 C11 O1 66.35(12) . . . . ?
C9A C9 C11 O2 65.94(10) . . . . ?
C8A C9 C11 O2 -112.89(9) . . . . ?
O1 C11 O2 C12 4.70(14) . . . . ?
C9 C11 O2 C12 -176.08(7) . . . . ?
C11 O2 C12 C19 -66.01(10) . . . . ?
C11 O2 C12 C20 175.82(7) . . . . ?
C11 O2 C12 C13 58.40(10) . . . . ?
O2 C12 C13 C14 174.06(7) . . . . ?
C19 C12 C13 C14 -61.08(9) . . . . ?
C20 C12 C13 C14 60.77(9) . . . . ?
C12 C13 C14 C15 -60.19(9) . . . . ?
C12 C13 C14 C21 59.68(9) . . . . ?
C21 C14 C15 C16 -59.81(9) . . . . ?
C13 C14 C15 C16 60.03(9) . . . . ?
C14 C15 C16 C17 59.79(9) . . . . ?
C14 C15 C16 C20 -59.82(9) . . . . ?
C20 C16 C17 C18 59.97(10) . . . . ?
C15 C16 C17 C18 -59.54(9) . . . . ?
C16 C17 C18 C21 59.38(9) . . . . ?
C16 C17 C18 C19 -60.73(9) . . . . ?
O2 C12 C19 C18 -173.93(7) . . . . ?
C20 C12 C19 C18 -60.36(9) . . . . ?
C13 C12 C19 C18 61.02(9) . . . . ?
C17 C18 C19 C12 60.34(9) . . . . ?
C21 C18 C19 C12 -59.80(9) . . . . ?
O2 C12 C20 C16 179.48(7) . . . . ?
C19 C12 C20 C16 60.50(9) . . . . ?
C13 C12 C20 C16 -61.53(9) . . . . ?
C17 C16 C20 C12 -59.57(9) . . . . ?
C15 C16 C20 C12 60.57(9) . . . . ?
C15 C14 C21 C18 60.25(9) . . . . ?
C13 C14 C21 C18 -59.94(9) . . . . ?
C17 C18 C21 C14 -60.10(9) . . . . ?
C19 C18 C21 C14 60.15(9) . . . . ?
